data_7244824
loop_
_publ_author_name
'Hatcher, Lauren E.'
'Coulson, Ben A.'

_publ_section_title
;
 Exploring the influence of polymorphism and chromophore co-ligands on
 linkage isomer photoswitching in [Pd(bpy4dca)(NO2)2]
;
_journal_name_full CrystEngComm
_journal_paper_doi 10.1039/D2CE00213B
_journal_year 2022
_chemical_formula_moiety 'C14 H12 N4 O8 Pd'
_chemical_formula_sum 'C14 H12 N4 O8 Pd'
_chemical_formula_weight 470.68
_chemical_name_systematic
;
Dinitro-(dimethyl 2,2'-bipyridine-4,4'-dicarboxylate)palladium(II)
;
_chemical_properties_physical Light-sensitive,Photo-sensitive
_space_group_crystal_system monoclinic
_space_group_IT_number 14
_space_group_name_Hall '-P 2yn'
_space_group_name_H-M_alt 'P 1 21/n 1'
_atom_sites_solution_hydrogens geom
_audit_creation_method SHELXL-2018/3
_audit_update_record
;
2022-02-14 deposited with the CCDC.	2022-03-25 downloaded from the CCDC.
;
_cell_angle_alpha 90
_cell_angle_beta 94.133(4)
_cell_angle_gamma 90
_cell_formula_units_Z 4
_cell_length_a 8.5491(5)
_cell_length_b 7.7738(3)
_cell_length_c 24.9629(9)
_cell_measurement_reflns_used 2196
_cell_measurement_temperature 199(2)
_cell_measurement_theta_max 25.9210
_cell_measurement_theta_min 3.6620
_cell_volume 1654.69(13)
_computing_cell_refinement 'CrysAlisPro 1.171.40.67a (Rigaku OD, 2019)'
_computing_data_collection 'CrysAlisPro 1.171.40.67a (Rigaku OD, 2019)'
_computing_data_reduction 'CrysAlisPro 1.171.40.67a (Rigaku OD, 2019)'
_computing_structure_refinement 'SHELXL-2018/3 (Sheldrick, 2018)'
_computing_structure_solution 'SHELXT 2018/2 (Sheldrick, 2018)'
_diffrn_ambient_temperature 199(2)
_diffrn_detector_area_resol_mean 10.3795
_diffrn_measured_fraction_theta_full 0.996
_diffrn_measured_fraction_theta_max 0.996
_diffrn_measurement_device_type 'Xcalibur, Atlas, Gemini ultra'
_diffrn_measurement_method '\w scans'
_diffrn_radiation_type MoK\a
_diffrn_radiation_wavelength 0.71073
_diffrn_reflns_av_R_equivalents 0.0437
_diffrn_reflns_av_unetI/netI 0.0728
_diffrn_reflns_Laue_measured_fraction_full 0.996
_diffrn_reflns_Laue_measured_fraction_max 0.996
_diffrn_reflns_limit_h_max 10
_diffrn_reflns_limit_h_min -10
_diffrn_reflns_limit_k_max 9
_diffrn_reflns_limit_k_min -8
_diffrn_reflns_limit_l_max 30
_diffrn_reflns_limit_l_min -31
_diffrn_reflns_number 7272
_diffrn_reflns_point_group_measured_fraction_full 0.996
_diffrn_reflns_point_group_measured_fraction_max 0.996
_diffrn_reflns_theta_full 25.242
_diffrn_reflns_theta_max 26.370
_diffrn_reflns_theta_min 3.547
_diffrn_source 'fine-focus sealed X-ray tube'
_diffrn_source_type 'Enhance (Mo) X-ray Source'
_exptl_absorpt_coefficient_mu 1.177
_exptl_absorpt_correction_T_max 1.00000
_exptl_absorpt_correction_T_min 0.81852
_exptl_absorpt_correction_type multi-scan
_exptl_absorpt_process_details
;
CrysAlisPro 1.171.41.107a (Rigaku Oxford Diffraction, 2021)
Empirical absorption correction using spherical harmonics,
implemented in SCALE3 ABSPACK scaling algorithm.
;
_exptl_crystal_colour yellow
_exptl_crystal_density_diffrn 1.889
_exptl_crystal_description block
_exptl_crystal_F_000 936
_exptl_crystal_recrystallization_method 'Re-crystallisation from solvent: Acetonitrile/water'
_exptl_crystal_size_max 0.300
_exptl_crystal_size_mid 0.200
_exptl_crystal_size_min 0.100
_refine_diff_density_max 0.671
_refine_diff_density_min -0.674
_refine_diff_density_rms 0.110
_refine_ls_extinction_method none
_refine_ls_goodness_of_fit_ref 1.046
_refine_ls_hydrogen_treatment constr
_refine_ls_matrix_type full
_refine_ls_number_parameters 274
_refine_ls_number_reflns 3380
_refine_ls_number_restraints 284
_refine_ls_restrained_S_all 1.010
_refine_ls_R_factor_all 0.0804
_refine_ls_R_factor_gt 0.0441
_refine_ls_shift/su_max 0.002
_refine_ls_shift/su_mean 0.000
_refine_ls_structure_factor_coef Fsqd
_refine_ls_weighting_details 'w=1/[\s^2^(Fo^2^)+(0.0281P)^2^] where P=(Fo^2^+2Fc^2^)/3'
_refine_ls_weighting_scheme calc
_refine_ls_wR_factor_gt 0.0735
_refine_ls_wR_factor_ref 0.0872
_reflns_Friedel_coverage 0.000
_reflns_number_gt 2326
_reflns_number_total 3380
_reflns_threshold_expression 'I > 2\s(I)'
_cod_data_source_file d2ce00213b3.cif
_cod_data_source_block Poly2_30min-470nm_200K
_cod_original_sg_symbol_H-M 'P 21/n'
_cod_database_code 7244824
_shelx_shelxl_version_number 2018/3
_shelx_space_group_comment
;
The symmetry employed for this shelxl refinement is uniquely defined
by the following loop, which should always be used as a source of
symmetry information in preference to the above space-group names.
They are only intended as comments.
;

loop_
_space_group_symop_operation_xyz
'x, y, z'
'-x+1/2, y+1/2, -z+1/2'
'-x, -y, -z'
'x-1/2, -y-1/2, z-1/2'

loop_
_atom_site_label
_atom_site_type_symbol
_atom_site_fract_x
_atom_site_fract_y
_atom_site_fract_z
_atom_site_U_iso_or_equiv
_atom_site_adp_type
_atom_site_occupancy
_atom_site_site_symmetry_order
_atom_site_calc_flag
_atom_site_refinement_flags_posn
_atom_site_refinement_flags_adp
_atom_site_refinement_flags_occupancy
_atom_site_disorder_assembly
_atom_site_disorder_group
Pd1 Pd 0.29247(5) 0.55285(4) 0.50671(2) 0.03491(13) Uani 1 1 d D . . . .
O5 O 0.6469(4) 0.9644(4) 0.73466(13) 0.0531(10) Uani 1 1 d . . . . .
O6 O 0.5784(4) 0.7099(3) 0.76820(12) 0.0344(8) Uani 1 1 d . . . . .
O7 O 0.2310(4) -0.0147(4) 0.72210(12) 0.0334(7) Uani 1 1 d . . . . .
O8 O 0.0577(4) -0.1271(4) 0.65992(12) 0.0405(9) Uani 1 1 d . . . . .
N3 N 0.3908(4) 0.6520(4) 0.57641(13) 0.0278(8) Uani 1 1 d . . . . .
N4 N 0.2529(4) 0.3558(4) 0.55762(13) 0.0289(9) Uani 1 1 d . . . . .
C1 C 0.4654(5) 0.8041(5) 0.58198(19) 0.0361(11) Uani 1 1 d . . . . .
H1 H 0.474728 0.874005 0.551156 0.043 Uiso 1 1 calc R U . . .
C2 C 0.5288(5) 0.8615(5) 0.63126(18) 0.0340(11) Uani 1 1 d . . . . .
H2 H 0.580475 0.969656 0.634153 0.041 Uiso 1 1 calc R U . . .
C3 C 0.5164(5) 0.7608(5) 0.67616(18) 0.0281(10) Uani 1 1 d . . . . .
C4 C 0.4404(5) 0.6033(5) 0.67043(17) 0.0268(10) Uani 1 1 d . . . . .
H4 H 0.430450 0.531636 0.700829 0.032 Uiso 1 1 calc R U . . .
C5 C 0.3791(5) 0.5513(5) 0.62015(16) 0.0252(9) Uani 1 1 d . . . . .
C6 C 0.2986(5) 0.3842(5) 0.60984(17) 0.0248(10) Uani 1 1 d . . . . .
C7 C 0.2719(5) 0.2655(5) 0.64907(16) 0.0253(10) Uani 1 1 d . . . . .
H7 H 0.304539 0.288228 0.685562 0.030 Uiso 1 1 calc R U . . .
C8 C 0.1972(5) 0.1130(5) 0.63486(17) 0.0275(10) Uani 1 1 d . . . . .
C9 C 0.1508(6) 0.0841(5) 0.58152(19) 0.0367(12) Uani 1 1 d . . . . .
H9 H 0.098830 -0.019656 0.570850 0.044 Uiso 1 1 calc R U . . .
C10 C 0.1806(6) 0.2075(5) 0.54386(18) 0.0368(12) Uani 1 1 d . . . . .
H10 H 0.149179 0.186761 0.507147 0.044 Uiso 1 1 calc R U . . .
C11 C 0.5867(5) 0.8252(6) 0.72912(18) 0.0337(11) Uani 1 1 d . . . . .
C12 C 0.6570(6) 0.7568(6) 0.81954(18) 0.0442(13) Uani 1 1 d . . . . .
H12A H 0.765800 0.789060 0.814443 0.066 Uiso 1 1 calc R U . . .
H12B H 0.655837 0.658737 0.844162 0.066 Uiso 1 1 calc R U . . .
H12C H 0.602636 0.854411 0.834694 0.066 Uiso 1 1 calc R U . . .
C13 C 0.1664(5) -0.0152(5) 0.67796(18) 0.0292(10) Uani 1 1 d . . . . .
C14 C 0.0114(6) -0.2560(6) 0.69811(19) 0.0452(14) Uani 1 1 d . . . . .
H14A H -0.067641 -0.332350 0.680458 0.068 Uiso 1 1 calc R U . . .
H14B H -0.032597 -0.198713 0.728596 0.068 Uiso 1 1 calc R U . . .
H14C H 0.103376 -0.323553 0.710946 0.068 Uiso 1 1 calc R U . . .
N1 N 0.3209(8) 0.7642(7) 0.4624(2) 0.0417(18) Uani 0.727(8) 1 d D . P A 1
O1 O 0.4107(8) 0.7648(8) 0.4286(3) 0.095(3) Uani 0.727(8) 1 d D . P A 1
O2 O 0.2349(13) 0.8866(14) 0.4663(5) 0.086(2) Uani 0.727(8) 1 d D . P A 1
O1A O 0.384(2) 0.729(2) 0.4588(10) 0.095(3) Uani 0.273(8) 1 d D . P A 2
N1A N 0.3077(19) 0.871(2) 0.4498(6) 0.0417(18) Uani 0.273(8) 1 d D . P A 2
O2A O 0.182(4) 0.878(4) 0.4758(15) 0.086(2) Uani 0.273(8) 1 d D . P A 2
N2 N 0.1770(6) 0.4522(7) 0.44087(18) 0.0384(14) Uani 0.574(6) 1 d D . P A 3
O3 O 0.2512(7) 0.4385(9) 0.4002(2) 0.0538(17) Uani 0.574(6) 1 d D . P A 3
O4 O 0.0414(8) 0.4124(10) 0.4396(3) 0.0570(19) Uani 0.574(6) 1 d D . P A 3
N2A N 0.1770(6) 0.4522(7) 0.44087(18) 0.0384(14) Uani 0.192(6) 1 d D . P A 4
O3A O 0.206(2) 0.3138(17) 0.4225(7) 0.0538(17) Uani 0.192(6) 1 d D . P A 4
O4A O 0.066(2) 0.520(4) 0.4179(9) 0.0570(19) Uani 0.192(6) 1 d D . P A 4
O3B O 0.2693(18) 0.3963(19) 0.4428(5) 0.0538(17) Uani 0.234(6) 1 d D . P A 5
O4B O 0.037(2) 0.527(3) 0.4294(8) 0.0570(19) Uani 0.234(6) 1 d D . P A 5
N2B N 0.1360(19) 0.414(2) 0.4147(7) 0.0384(14) Uani 0.234(6) 1 d D . P A 5

loop_
_atom_site_aniso_label
_atom_site_aniso_U_11
_atom_site_aniso_U_22
_atom_site_aniso_U_33
_atom_site_aniso_U_23
_atom_site_aniso_U_13
_atom_site_aniso_U_12
Pd1 0.0501(3) 0.0330(2) 0.0214(2) 0.00351(17) 0.00153(15) -0.00343(19)
O5 0.074(3) 0.041(2) 0.044(2) -0.0119(17) 0.0082(19) -0.025(2)
O6 0.041(2) 0.0312(17) 0.0298(18) -0.0059(14) -0.0053(15) -0.0052(15)
O7 0.039(2) 0.0337(17) 0.0269(18) -0.0023(14) -0.0011(15) -0.0048(14)
O8 0.058(2) 0.0302(17) 0.0315(19) 0.0073(14) -0.0105(17) -0.0176(16)
N3 0.032(2) 0.0274(19) 0.024(2) 0.0023(16) 0.0033(16) 0.0018(17)
N4 0.037(2) 0.030(2) 0.0195(19) 0.0011(16) -0.0005(17) 0.0012(18)
C1 0.042(3) 0.032(2) 0.035(3) 0.008(2) 0.007(2) -0.003(2)
C2 0.038(3) 0.023(2) 0.040(3) -0.003(2) 0.003(2) -0.006(2)
C3 0.023(3) 0.028(2) 0.034(3) -0.003(2) 0.005(2) 0.0002(19)
C4 0.029(3) 0.027(2) 0.024(2) 0.0005(18) 0.0043(19) 0.0007(19)
C5 0.028(2) 0.027(2) 0.020(2) 0.0022(19) 0.0029(18) 0.004(2)
C6 0.027(3) 0.022(2) 0.026(2) 0.0010(18) 0.0043(19) 0.0006(18)
C7 0.026(3) 0.030(2) 0.019(2) -0.0015(18) 0.0011(18) -0.0004(19)
C8 0.029(3) 0.022(2) 0.032(3) 0.0007(18) 0.001(2) -0.0005(19)
C9 0.048(3) 0.028(2) 0.033(3) -0.003(2) -0.006(2) -0.005(2)
C10 0.051(3) 0.037(3) 0.021(2) -0.004(2) -0.007(2) -0.003(2)
C11 0.032(3) 0.039(3) 0.031(3) -0.008(2) 0.007(2) -0.002(2)
C12 0.048(3) 0.046(3) 0.037(3) -0.009(2) -0.011(2) -0.006(3)
C13 0.038(3) 0.022(2) 0.028(3) -0.0051(19) 0.006(2) 0.002(2)
C14 0.061(4) 0.035(3) 0.039(3) 0.011(2) -0.006(3) -0.018(3)
N1 0.072(5) 0.035(4) 0.017(3) 0.012(3) -0.002(3) -0.001(4)
O1 0.070(4) 0.088(4) 0.134(7) 0.069(4) 0.053(4) 0.024(3)
O2 0.153(9) 0.046(3) 0.064(6) 0.010(3) 0.044(6) 0.036(5)
O1A 0.070(4) 0.088(4) 0.134(7) 0.069(4) 0.053(4) 0.024(3)
N1A 0.072(5) 0.035(4) 0.017(3) 0.012(3) -0.002(3) -0.001(4)
O2A 0.153(9) 0.046(3) 0.064(6) 0.010(3) 0.044(6) 0.036(5)
N2 0.045(4) 0.045(3) 0.025(3) -0.002(3) -0.001(3) 0.006(3)
O3 0.048(4) 0.082(5) 0.032(3) -0.009(3) 0.007(3) 0.009(3)
O4 0.037(3) 0.096(6) 0.038(4) 0.007(4) -0.001(3) 0.005(4)
N2A 0.045(4) 0.045(3) 0.025(3) -0.002(3) -0.001(3) 0.006(3)
O3A 0.048(4) 0.082(5) 0.032(3) -0.009(3) 0.007(3) 0.009(3)
O4A 0.037(3) 0.096(6) 0.038(4) 0.007(4) -0.001(3) 0.005(4)
O3B 0.048(4) 0.082(5) 0.032(3) -0.009(3) 0.007(3) 0.009(3)
O4B 0.037(3) 0.096(6) 0.038(4) 0.007(4) -0.001(3) 0.005(4)
N2B 0.045(4) 0.045(3) 0.025(3) -0.002(3) -0.001(3) 0.006(3)

loop_
_atom_type_symbol
_atom_type_description
_atom_type_scat_dispersion_real
_atom_type_scat_dispersion_imag
_atom_type_scat_source
C C 0.0033 0.0016 'International Tables Vol C Tables 4.2.6.8 and 6.1.1.4'
H H 0.0000 0.0000 'International Tables Vol C Tables 4.2.6.8 and 6.1.1.4'
N N 0.0061 0.0033 'International Tables Vol C Tables 4.2.6.8 and 6.1.1.4'
O O 0.0106 0.0060 'International Tables Vol C Tables 4.2.6.8 and 6.1.1.4'
Pd Pd -0.9988 1.0072 'International Tables Vol C Tables 4.2.6.8 and 6.1.1.4'

loop_
_geom_angle_atom_site_label_1
_geom_angle_atom_site_label_2
_geom_angle_atom_site_label_3
_geom_angle
_geom_angle_site_symmetry_1
_geom_angle_site_symmetry_3
_geom_angle_publ_flag
N1 Pd1 N3 95.9(2) . . ?
O3B Pd1 N3 157.5(4) . . ?
O1A Pd1 N3 95.6(8) . . ?
N2A Pd1 N3 174.86(19) . . ?
N2 Pd1 N3 174.86(19) . . ?
N1 Pd1 N4 173.7(2) . . ?
O3B Pd1 N4 91.7(5) . . ?
O1A Pd1 N4 166.6(6) . . ?
N2A Pd1 N4 97.09(18) . . ?
N2 Pd1 N4 97.09(18) . . ?
N3 Pd1 N4 80.07(13) . . ?
C11 O6 C12 115.6(3) . . ?
C13 O8 C14 116.4(3) . . ?
C1 N3 C5 119.1(4) . . ?
C1 N3 Pd1 125.9(3) . . ?
C5 N3 Pd1 115.0(3) . . ?
C10 N4 C6 118.9(4) . . ?
C10 N4 Pd1 125.6(3) . . ?
C6 N4 Pd1 115.5(3) . . ?
N3 C1 C2 121.9(4) . . ?
N3 C1 H1 119.1 . . ?
C2 C1 H1 119.1 . . ?
C3 C2 C1 119.5(4) . . ?
C3 C2 H2 120.3 . . ?
C1 C2 H2 120.3 . . ?
C2 C3 C4 118.7(4) . . ?
C2 C3 C11 118.6(4) . . ?
C4 C3 C11 122.7(4) . . ?
C5 C4 C3 119.6(4) . . ?
C5 C4 H4 120.2 . . ?
C3 C4 H4 120.2 . . ?
N3 C5 C4 121.1(4) . . ?
N3 C5 C6 115.3(4) . . ?
C4 C5 C6 123.6(4) . . ?
N4 C6 C7 121.7(4) . . ?
N4 C6 C5 114.1(3) . . ?
C7 C6 C5 124.2(4) . . ?
C6 C7 C8 119.4(4) . . ?
C6 C7 H7 120.3 . . ?
C8 C7 H7 120.3 . . ?
C9 C8 C7 118.9(4) . . ?
C9 C8 C13 122.0(4) . . ?
C7 C8 C13 119.1(4) . . ?
C10 C9 C8 119.3(4) . . ?
C10 C9 H9 120.3 . . ?
C8 C9 H9 120.3 . . ?
N4 C10 C9 121.8(4) . . ?
N4 C10 H10 119.1 . . ?
C9 C10 H10 119.1 . . ?
O5 C11 O6 124.6(4) . . ?
O5 C11 C3 122.9(4) . . ?
O6 C11 C3 112.5(4) . . ?
O6 C12 H12A 109.5 . . ?
O6 C12 H12B 109.5 . . ?
H12A C12 H12B 109.5 . . ?
O6 C12 H12C 109.5 . . ?
H12A C12 H12C 109.5 . . ?
H12B C12 H12C 109.5 . . ?
O7 C13 O8 125.5(4) . . ?
O7 C13 C8 124.3(4) . . ?
O8 C13 C8 110.2(4) . . ?
O8 C14 H14A 109.5 . . ?
O8 C14 H14B 109.5 . . ?
H14A C14 H14B 109.5 . . ?
O8 C14 H14C 109.5 . . ?
H14A C14 H14C 109.5 . . ?
H14B C14 H14C 109.5 . . ?
O1 N1 O2 119.0(7) . . ?
O1 N1 Pd1 120.5(5) . . ?
O2 N1 Pd1 120.1(6) . . ?
N1A O1A Pd1 118.2(13) . . ?
O1A N1A O2A 112(2) . . ?
O4 N2 O3 120.5(6) . . ?
O4 N2 Pd1 122.6(5) . . ?
O3 N2 Pd1 116.9(5) . . ?
O4A N2A O3A 113.0(19) . . ?
O4A N2A Pd1 122.9(15) . . ?
O3A N2A Pd1 123.9(10) . . ?
N2B O3B Pd1 113.3(12) . . ?
O4B N2B O3B 119.1(18) . . ?

loop_
_geom_bond_atom_site_label_1
_geom_bond_atom_site_label_2
_geom_bond_distance
_geom_bond_site_symmetry_2
_geom_bond_publ_flag
Pd1 N1 2.006(5) . ?
Pd1 O3B 2.006(9) . ?
Pd1 O1A 2.012(9) . ?
Pd1 N2A 2.014(4) . ?
Pd1 N2 2.014(4) . ?
Pd1 N3 2.029(3) . ?
Pd1 N4 2.034(3) . ?
O5 C11 1.202(5) . ?
O6 C11 1.331(5) . ?
O6 C12 1.450(5) . ?
O7 C13 1.197(5) . ?
O8 C13 1.328(5) . ?
O8 C14 1.457(5) . ?
N3 C1 1.346(5) . ?
N3 C5 1.353(5) . ?
N4 C10 1.341(5) . ?
N4 C6 1.352(5) . ?
C1 C2 1.382(6) . ?
C1 H1 0.9500 . ?
C2 C3 1.377(6) . ?
C2 H2 0.9500 . ?
C3 C4 1.389(5) . ?
C3 C11 1.499(6) . ?
C4 C5 1.385(5) . ?
C4 H4 0.9500 . ?
C5 C6 1.484(5) . ?
C6 C7 1.377(5) . ?
C7 C8 1.380(5) . ?
C7 H7 0.9500 . ?
C8 C9 1.380(6) . ?
C8 C13 1.504(6) . ?
C9 C10 1.380(6) . ?
C9 H9 0.9500 . ?
C10 H10 0.9500 . ?
C12 H12A 0.9800 . ?
C12 H12B 0.9800 . ?
C12 H12C 0.9800 . ?
C14 H14A 0.9800 . ?
C14 H14B 0.9800 . ?
C14 H14C 0.9800 . ?
N1 O1 1.181(6) . ?
N1 O2 1.210(8) . ?
O1A N1A 1.296(10) . ?
N1A O2A 1.297(10) . ?
N2 O4 1.198(7) . ?
N2 O3 1.239(6) . ?
N2A O4A 1.197(10) . ?
N2A O3A 1.201(9) . ?
O3B N2B 1.301(10) . ?
O4B N2B 1.287(10) . ?

loop_
_geom_torsion_atom_site_label_1
_geom_torsion_atom_site_label_2
_geom_torsion_atom_site_label_3
_geom_torsion_atom_site_label_4
_geom_torsion
_geom_torsion_site_symmetry_1
_geom_torsion_site_symmetry_2
_geom_torsion_site_symmetry_3
_geom_torsion_site_symmetry_4
_geom_torsion_publ_flag
C5 N3 C1 C2 -0.9(6) . . . . ?
Pd1 N3 C1 C2 179.9(3) . . . . ?
N3 C1 C2 C3 0.3(7) . . . . ?
C1 C2 C3 C4 0.2(7) . . . . ?
C1 C2 C3 C11 179.7(4) . . . . ?
C2 C3 C4 C5 0.0(6) . . . . ?
C11 C3 C4 C5 -179.5(4) . . . . ?
C1 N3 C5 C4 1.0(6) . . . . ?
Pd1 N3 C5 C4 -179.7(3) . . . . ?
C1 N3 C5 C6 -178.5(4) . . . . ?
Pd1 N3 C5 C6 0.8(5) . . . . ?
C3 C4 C5 N3 -0.6(6) . . . . ?
C3 C4 C5 C6 178.9(4) . . . . ?
C10 N4 C6 C7 -0.5(6) . . . . ?
Pd1 N4 C6 C7 176.7(3) . . . . ?
C10 N4 C6 C5 179.2(4) . . . . ?
Pd1 N4 C6 C5 -3.7(5) . . . . ?
N3 C5 C6 N4 1.9(5) . . . . ?
C4 C5 C6 N4 -177.6(4) . . . . ?
N3 C5 C6 C7 -178.5(4) . . . . ?
C4 C5 C6 C7 2.0(7) . . . . ?
N4 C6 C7 C8 0.3(6) . . . . ?
C5 C6 C7 C8 -179.3(4) . . . . ?
C6 C7 C8 C9 -0.2(6) . . . . ?
C6 C7 C8 C13 -179.2(4) . . . . ?
C7 C8 C9 C10 0.2(7) . . . . ?
C13 C8 C9 C10 179.2(4) . . . . ?
C6 N4 C10 C9 0.5(7) . . . . ?
Pd1 N4 C10 C9 -176.3(4) . . . . ?
C8 C9 C10 N4 -0.4(7) . . . . ?
C12 O6 C11 O5 -3.7(7) . . . . ?
C12 O6 C11 C3 174.5(3) . . . . ?
C2 C3 C11 O5 3.6(7) . . . . ?
C4 C3 C11 O5 -176.9(4) . . . . ?
C2 C3 C11 O6 -174.6(4) . . . . ?
C4 C3 C11 O6 4.9(6) . . . . ?
C14 O8 C13 O7 1.9(7) . . . . ?
C14 O8 C13 C8 -177.8(4) . . . . ?
C9 C8 C13 O7 163.6(4) . . . . ?
C7 C8 C13 O7 -17.5(7) . . . . ?
C9 C8 C13 O8 -16.7(6) . . . . ?
C7 C8 C13 O8 162.3(4) . . . . ?
Pd1 O1A N1A O2A 1.9(19) . . . . ?
Pd1 O3B N2B O4B 0.9(18) . . . . ?
